data_7044426
loop_
_publ_author_name
'Huang, Hui-Lin'
'Liu, You-Rong'
'Huang, Li-Hsun'
'Chiang, Ray-Kuang'
'Wang, Sue-Lein'

_publ_section_title
;
 Achiral Polyamine-Induced Chiral Zinc Gallophosphates with Fused Double
 Helix-Like Strands Exhibiting Blue to Green Photoluminescence
;
_journal_name_full 'Dalton Trans.'
_journal_paper_doi 10.1039/C7DT02465G
_journal_year 2017
_chemical_formula_sum 'C0.9 H3.3 Ga0.4 N0.6 O4 P Zn0.6'
_chemical_formula_weight 184.62
_chemical_name_common ZG-4N-H
_chemical_name_systematic
;
 ?
;
_space_group_crystal_system cubic
_space_group_IT_number 214
_space_group_name_Hall 'I 4bd 2c 3'
_space_group_name_H-M_alt 'I 41 3 2'
_symmetry_space_group_name_Hall 'I 4bd 2c 3'
_symmetry_space_group_name_H-M 'I 41 3 2'
_audit_block_doi 10.5517/ccdc.csd.cc1pd519
_audit_creation_method SHELXL-2014
_audit_update_record
;
2017-09-20 deposited with the CCDC.
2017-10-04 downloaded from the CCDC.
;
_cell_angle_alpha 90
_cell_angle_beta 90
_cell_angle_gamma 90
_cell_formula_units_Z 48
_cell_length_a 17.9625(5)
_cell_length_b 17.9625(5)
_cell_length_c 17.9625(5)
_cell_measurement_reflns_used 20358
_cell_measurement_temperature 296(2)
_cell_measurement_theta_max 28.276
_cell_measurement_theta_min 2.776
_cell_volume 5795.6(3)
_computing_cell_refinement 'SAINT V8.34A (Bruker AXS Inc., 2013)'
_computing_data_collection 'APEX2 (Bruker AXS, 2010)'
_computing_data_reduction 'SAINT V8.34A (Bruker AXS Inc., 2013)'
_computing_molecular_graphics 'SHELXTL (Sheldrick, 2008)'
_computing_publication_material SHELXTL
_computing_structure_refinement 'SHELXL-2014 (Sheldrick, 2014)'
_diffrn_ambient_temperature 296(2)
_diffrn_detector_area_resol_mean 8.3333
_diffrn_measured_fraction_theta_full 0.995
_diffrn_measured_fraction_theta_max 0.996
_diffrn_measurement_device_type 'Bruker APEX-II CCD'
_diffrn_measurement_method '\f and \w scans'
_diffrn_radiation_type MoK\a
_diffrn_radiation_wavelength 0.71073
_diffrn_reflns_av_R_equivalents 0.0321
_diffrn_reflns_av_unetI/netI 0.0141
_diffrn_reflns_Laue_measured_fraction_full 0.995
_diffrn_reflns_Laue_measured_fraction_max 0.996
_diffrn_reflns_limit_h_max 23
_diffrn_reflns_limit_h_min -21
_diffrn_reflns_limit_k_max 23
_diffrn_reflns_limit_k_min -21
_diffrn_reflns_limit_l_max 14
_diffrn_reflns_limit_l_min -23
_diffrn_reflns_number 28170
_diffrn_reflns_point_group_measured_fraction_full 0.997
_diffrn_reflns_point_group_measured_fraction_max 0.998
_diffrn_reflns_theta_full 25.242
_diffrn_reflns_theta_max 28.293
_diffrn_reflns_theta_min 1.603
_exptl_absorpt_coefficient_mu 5.566
_exptl_absorpt_correction_T_max 0.9485
_exptl_absorpt_correction_T_min 0.7662
_exptl_absorpt_correction_type multi-scan
_exptl_absorpt_process_details 'SADABS V2014/2 (Bruker AXS Inc.)'
_exptl_crystal_colour Orange
_exptl_crystal_density_diffrn 2.539
_exptl_crystal_density_meas ?
_exptl_crystal_density_method 'not measured'
_exptl_crystal_description Cube
_exptl_crystal_F_000 4334
_exptl_crystal_size_max 0.25
_exptl_crystal_size_mid 0.20
_exptl_crystal_size_min 0.15
_platon_squeeze_details
;
The integral electron density in the voids is 716 electrons. The elctron density for N4C6H22 (protonated triethylenetetramine) calculated from the formula (N4C6H22)0.15(Zn0.6Ga0.4PO4) is 619 electrons.
;
_refine_diff_density_max 0.241
_refine_diff_density_min -0.232
_refine_diff_density_rms 0.063
_refine_ls_abs_structure_details
;
 Refined as an inversion twin.
;
_refine_ls_abs_structure_Flack 0.014(15)
_refine_ls_extinction_method none
_refine_ls_goodness_of_fit_ref 1.095
_refine_ls_hydrogen_treatment undef
_refine_ls_matrix_type full
_refine_ls_number_parameters 56
_refine_ls_number_reflns 1214
_refine_ls_number_restraints 0
_refine_ls_restrained_S_all 1.095
_refine_ls_R_factor_all 0.0159
_refine_ls_R_factor_gt 0.0152
_refine_ls_shift/su_max 0.001
_refine_ls_shift/su_mean 0.000
_refine_ls_structure_factor_coef Fsqd
_refine_ls_weighting_details 'w=1/[\s^2^(Fo^2^)+(0.0257P)^2^+4.7992P] where P=(Fo^2^+2Fc^2^)/3'
_refine_ls_weighting_scheme calc
_refine_ls_wR_factor_gt 0.0450
_refine_ls_wR_factor_ref 0.0452
_reflns_Friedel_coverage 0.649
_reflns_Friedel_fraction_full 1.000
_reflns_Friedel_fraction_max 1.000
_reflns_number_gt 1188
_reflns_number_total 1214
_reflns_threshold_expression 'I > 2\s(I)'
_cod_data_source_file c7dt02465g2.cif
_cod_data_source_block ZG-4N-H
_cod_depositor_comments
;
The following automatic conversions were performed:

'_exptl_crystal_density_meas' value 'not measured' was changed to '?'
- the value is perceived as not measured.

Automatic conversion script
Id: cif_fix_values 4973 2017-02-22 13:04:09Z antanas 
;
_cod_original_cell_volume 5795.6(5)
_cod_original_formula_sum 'C0.90 H3.30 Ga0.40 N0.60 O4 P Zn0.60'
_cod_database_code 7044426
_shelx_space_group_comment
;
The symmetry employed for this shelxl refinement is uniquely defined
by the following loop, which should always be used as a source of
symmetry information in preference to the above space-group names.
They are only intended as comments.
;
_shelxl_version_number 2014-3
_platon_squeeze_void_probe_radius 1.20

loop_
_space_group_symop_operation_xyz
'x, y, z'
'-x+1/2, -y, z+1/2'
'-x, y+1/2, -z+1/2'
'x+1/2, -y+1/2, -z'
'z, x, y'
'z+1/2, -x+1/2, -y'
'-z+1/2, -x, y+1/2'
'-z, x+1/2, -y+1/2'
'y, z, x'
'-y, z+1/2, -x+1/2'
'y+1/2, -z+1/2, -x'
'-y+1/2, -z, x+1/2'
'y+3/4, x+1/4, -z+1/4'
'-y+3/4, -x+3/4, -z+3/4'
'y+1/4, -x+1/4, z+3/4'
'-y+1/4, x+3/4, z+1/4'
'x+3/4, z+1/4, -y+1/4'
'-x+1/4, z+3/4, y+1/4'
'-x+3/4, -z+3/4, -y+3/4'
'x+1/4, -z+1/4, y+3/4'
'z+3/4, y+1/4, -x+1/4'
'z+1/4, -y+1/4, x+3/4'
'-z+1/4, y+3/4, x+1/4'
'-z+3/4, -y+3/4, -x+3/4'
'x+1/2, y+1/2, z+1/2'
'-x+1, -y+1/2, z+1'
'-x+1/2, y+1, -z+1'
'x+1, -y+1, -z+1/2'
'z+1/2, x+1/2, y+1/2'
'z+1, -x+1, -y+1/2'
'-z+1, -x+1/2, y+1'
'-z+1/2, x+1, -y+1'
'y+1/2, z+1/2, x+1/2'
'-y+1/2, z+1, -x+1'
'y+1, -z+1, -x+1/2'
'-y+1, -z+1/2, x+1'
'y+5/4, x+3/4, -z+3/4'
'-y+5/4, -x+5/4, -z+5/4'
'y+3/4, -x+3/4, z+5/4'
'-y+3/4, x+5/4, z+3/4'
'x+5/4, z+3/4, -y+3/4'
'-x+3/4, z+5/4, y+3/4'
'-x+5/4, -z+5/4, -y+5/4'
'x+3/4, -z+3/4, y+5/4'
'z+5/4, y+3/4, -x+3/4'
'z+3/4, -y+3/4, x+5/4'
'-z+3/4, y+5/4, x+3/4'
'-z+5/4, -y+5/4, -x+5/4'

loop_
_atom_site_label
_atom_site_type_symbol
_atom_site_fract_x
_atom_site_fract_y
_atom_site_fract_z
_atom_site_U_iso_or_equiv
_atom_site_adp_type
_atom_site_occupancy
_atom_site_site_symmetry_order
_atom_site_calc_flag
_atom_site_refinement_flags_occupancy
Ga1 Ga 0.24176(2) 0.34761(2) 0.88867(2) 0.01723(10) Uani 0.4 1 d P
Zn1 Zn 0.24176(2) 0.34761(2) 0.88867(2) 0.01723(10) Uani 0.6 1 d P
P1 P 0.34803(4) 0.38503(4) 0.75694(4) 0.01747(17) Uani 1 1 d .
O1 O 0.27477(12) 0.39184(13) 0.79982(11) 0.0276(5) Uani 1 1 d .
O2 O 0.19638(11) 0.25365(11) 0.87022(13) 0.0280(5) Uani 1 1 d .
O3 O 0.32654(11) 0.33774(12) 0.95181(12) 0.0255(4) Uani 1 1 d .
O4 O 0.17302(12) 0.41536(12) 0.93154(11) 0.0255(4) Uani 1 1 d .

loop_
_atom_site_aniso_label
_atom_site_aniso_U_11
_atom_site_aniso_U_22
_atom_site_aniso_U_33
_atom_site_aniso_U_23
_atom_site_aniso_U_13
_atom_site_aniso_U_12
Ga1 0.01406(16) 0.02200(18) 0.01562(17) 0.00088(11) 0.00100(11) -0.00282(11)
Zn1 0.01406(16) 0.02200(18) 0.01562(17) 0.00088(11) 0.00100(11) -0.00282(11)
P1 0.0237(4) 0.0152(3) 0.0135(3) -0.0002(2) 0.0043(3) -0.0016(2)
O1 0.0248(11) 0.0386(13) 0.0193(10) 0.0048(8) 0.0053(8) -0.0002(9)
O2 0.0156(9) 0.0225(10) 0.0458(13) -0.0021(10) 0.0005(9) -0.0007(7)
O3 0.0210(10) 0.0274(10) 0.0282(11) 0.0018(9) -0.0066(8) -0.0002(8)
O4 0.0246(10) 0.0331(11) 0.0189(9) -0.0028(9) 0.0060(8) 0.0016(9)

loop_
_atom_type_symbol
_atom_type_description
_atom_type_scat_dispersion_real
_atom_type_scat_dispersion_imag
_atom_type_scat_source
O O 0.0106 0.0060 'International Tables Vol C Tables 4.2.6.8 and 6.1.1.4'
P P 0.1023 0.0942 'International Tables Vol C Tables 4.2.6.8 and 6.1.1.4'
Ga Ga 0.2307 1.6083 'International Tables Vol C Tables 4.2.6.8 and 6.1.1.4'
Zn Zn 0.2839 1.4301 'International Tables Vol C Tables 4.2.6.8 and 6.1.1.4'
C C 0.0033 0.0016 'International Tables Vol C Tables 4.2.6.8 and 6.1.1.4'
N N 0.0061 0.0033 'International Tables Vol C Tables 4.2.6.8 and 6.1.1.4'
H H 0.0000 0.0000 'International Tables Vol C Tables 4.2.6.8 and 6.1.1.4'

loop_
_geom_angle_atom_site_label_1
_geom_angle_atom_site_label_2
_geom_angle_atom_site_label_3
_geom_angle
_geom_angle_site_symmetry_1
_geom_angle_site_symmetry_3
O1 Ga1 O4 106.19(9) . .
O1 Ga1 O2 111.24(10) . .
O4 Ga1 O2 111.15(9) . .
O1 Ga1 O3 107.00(9) . .
O4 Ga1 O3 109.76(9) . .
O2 Ga1 O3 111.29(9) . .
O2 P1 O1 111.33(13) 6_456 .
O2 P1 O3 107.14(13) 6_456 14_556
O1 P1 O3 111.56(12) . 14_556
O2 P1 O4 110.87(12) 6_456 40_544
O1 P1 O4 105.89(12) . 40_544
O3 P1 O4 110.10(12) 14_556 40_544
P1 O1 Ga1 131.71(14) . .
P1 O2 Ga1 124.46(13) 12_565 .
P1 O3 Ga1 125.19(13) 14_556 .
P1 O4 Ga1 123.14(13) 39_454 .

loop_
_geom_bond_atom_site_label_1
_geom_bond_atom_site_label_2
_geom_bond_distance
_geom_bond_site_symmetry_2
Ga1 O1 1.879(2) .
Ga1 O4 1.897(2) .
Ga1 O2 1.903(2) .
Ga1 O3 1.907(2) .
P1 O2 1.528(2) 6_456
P1 O1 1.530(2) .
P1 O3 1.535(2) 14_556
P1 O4 1.536(2) 40_544
O2 P1 1.527(2) 12_565
O3 P1 1.535(2) 14_556
O4 P1 1.536(2) 39_454

loop_
_platon_squeeze_void_nr
_platon_squeeze_void_average_x
_platon_squeeze_void_average_y
_platon_squeeze_void_average_z
_platon_squeeze_void_volume
_platon_squeeze_void_count_electrons
_platon_squeeze_void_content
1 0.015 0.225 0.133 932 349 ' '
2 -0.020 0.224 0.624 989 367 ' '
